data_2000300
loop_
_publ_author_name
'Geiser, U.'
'Tytko, S. F.'
'Allen, T. J.'
'Wang, H. H.'
'Kini, A. M.'
'Williams, J. M.'

_publ_section_title
;
 Structure of
 bis(2,3-dimercapto-6,7-dihydro-5<i>H</i>-1,4-dithiepin)nickel(IV) at
 295 and 109 K
;
_journal_issue 6
_journal_name_full 'Acta Crystallographica Section C'
_journal_page_first 1164
_journal_page_last 1167
_journal_paper_doi 10.1107/S0108270190013117
_journal_volume 47
_journal_year 1991
_chemical_formula_sum 'C10 H12 Ni S8'
_symmetry_cell_setting orthorhombic
_symmetry_space_group_name_H-M 'I b a 2'
_cell_angle_alpha 90
_cell_angle_beta 90
_cell_angle_gamma 90
_cell_formula_units_Z 4
_cell_length_a 13.027(3)
_cell_length_b 16.042(6)
_cell_length_c 7.486(2)
_cell_volume 1564.4(8)
_diffrn_radiation_type mo
_diffrn_radiation_wavelength 0.71069
_exptl_crystal_density_diffrn 1.857
_exptl_crystal_F_000 912
_cod_data_source_file st0464.cif
_cod_data_source_block st0464b
_cod_original_cell_volume 1564.5(8)
_cod_original_sg_symbol_H-M Iba2
_cod_original_formula_sum 'C10 H12 Ni1 S8'
_cod_database_code 2000300

loop_
_atom_site_label
_atom_site_fract_x
_atom_site_fract_y
_atom_site_fract_z
_atom_site_U_iso_or_equiv
Ni .0000 .0000 .0000 .01620(10)
S1 .05121(5) -.12566(4) .0051(2) .0178(2)
S2 .15455(5) .04403(5) .0249(2) .0178(2)
S3 .23525(6) -.22181(5) .04578(15) .0173(2)
S4 .35823(6) -.02140(5) .0968(2) .0182(2)
C1 .1811(2) -.1216(2) .0358(5) .0149(8)
C2 .2286(2) -.0436(2) .0514(5) .0155(8)
C3 .3666(3) -.2063(2) -.0279(5) .0179(9)
C4 .4391(3) -.1835(2) .1252(5) .0189(9)
C5 .4000(2) -.1090(2) .2342(5) .0165(8)
H3A .3677 -.1622 -.1138 .0380
H3B .3904 -.2561 -.0833 .0380
H4A .5047 -.1702 .0781 .0380
H4B .4453 -.2305 .2028 .0380
H5A .3433 -.1272 .3048 .0380
H5B .4535 -.0907 .3108 .0380
